data_4081355
loop_
_publ_author_name
'Venkanna, Gopaladasu T.'
'Tammineni, Swetha'
'Arman, Hadi D.'
'Tonzetich, Zachary J.'

_publ_section_title
;
 Synthesis, Characterization, and Catalytic Activity of Nickel(II) Alkyl
 Complexes Supported by Pyrrole--Diphosphine Ligands
;
_journal_issue 16
_journal_name_full Organometallics
_journal_page_first 4656
_journal_paper_doi 10.1021/om400630q
_journal_volume 32
_journal_year 2013
_chemical_formula_moiety 'C32 H27.80 N Ni P2, C32 H31 N Ni P2, C6 H6'
_chemical_formula_sum 'C70 H64.8 N2 Ni2 P4'
_chemical_formula_weight 1175.34
_chemical_name_systematic
; 
 ? 
;
_space_group_IT_number 2
_symmetry_cell_setting triclinic
_symmetry_space_group_name_Hall '-P 1'
_symmetry_space_group_name_H-M 'P -1'
_atom_sites_solution_hydrogens geom
_atom_sites_solution_primary direct
_atom_sites_solution_secondary difmap
_audit_creation_method SHELXL-97
_cell_angle_alpha 99.531(2)
_cell_angle_beta 90.6768(12)
_cell_angle_gamma 109.668(3)
_cell_formula_units_Z 2
_cell_length_a 10.7014(14)
_cell_length_b 14.3790(19)
_cell_length_c 20.688(3)
_cell_measurement_reflns_used 14533
_cell_measurement_temperature 98(2)
_cell_measurement_theta_max 40.2
_cell_measurement_theta_min 2.0
_cell_volume 2948.4(7)
_computing_cell_refinement
;
CrystalClear-SM Expert 2.0 r5 (Rigaku, 2010)
;
_computing_data_collection
;
CrystalClear-SM Expert 2.0 r5 (Rigaku, 2010)
;
_computing_data_reduction
;
CrystalClear-SM Expert 2.0 r5 (Rigaku, 2010)
;
_diffrn_ambient_temperature 98(2)
_diffrn_detector_area_resol_mean 28.5714
_diffrn_measured_fraction_theta_full 0.994
_diffrn_measured_fraction_theta_max 0.994
_diffrn_measurement_device_type
;
Saturn724 (2x2 bin mode)
;
_diffrn_measurement_method \w
_diffrn_radiation_monochromator graphite
_diffrn_radiation_source 'sealed tube'
_diffrn_radiation_type MoK\a
_diffrn_radiation_wavelength 0.71073
_diffrn_reflns_av_R_equivalents 0.0264
_diffrn_reflns_av_sigmaI/netI 0.0429
_diffrn_reflns_limit_h_max 13
_diffrn_reflns_limit_h_min -11
_diffrn_reflns_limit_k_max 15
_diffrn_reflns_limit_k_min -17
_diffrn_reflns_limit_l_max 25
_diffrn_reflns_limit_l_min -25
_diffrn_reflns_number 17086
_diffrn_reflns_reduction_process 'Lp corrections applied'
_diffrn_reflns_theta_full 26.00
_diffrn_reflns_theta_max 26.00
_diffrn_reflns_theta_min 2.00
_diffrn_standards_decay_% <1
_diffrn_standards_interval_count 0
_diffrn_standards_number 0
_exptl_absorpt_coefficient_mu 0.791
_exptl_absorpt_correction_T_max 1.000
_exptl_absorpt_correction_T_min 0.786
_exptl_absorpt_correction_type multi-scan
_exptl_absorpt_process_details 'ABSCOR (Higashi, 1995)'
_exptl_crystal_colour gold
_exptl_crystal_density_diffrn 1.324
_exptl_crystal_density_method 'not measured'
_exptl_crystal_description needle
_exptl_crystal_F_000 1230
_exptl_crystal_size_max 0.29
_exptl_crystal_size_mid 0.12
_exptl_crystal_size_min 0.08
_refine_diff_density_max 0.783
_refine_diff_density_min -0.304
_refine_diff_density_rms 0.064
_refine_ls_extinction_method none
_refine_ls_goodness_of_fit_ref 1.016
_refine_ls_hydrogen_treatment constr
_refine_ls_matrix_type full
_refine_ls_number_parameters 712
_refine_ls_number_reflns 11533
_refine_ls_number_restraints 0
_refine_ls_restrained_S_all 1.016
_refine_ls_R_factor_all 0.0435
_refine_ls_R_factor_gt 0.0390
_refine_ls_shift/su_max 0.002
_refine_ls_shift/su_mean 0.000
_refine_ls_structure_factor_coef Fsqd
_refine_ls_weighting_details 'calc w=1/[\s^2^(Fo^2^)+(0.0530P)^2^+2.0000P] where P=(Fo^2^+2Fc^2^)/3'
_refine_ls_weighting_scheme calc
_refine_ls_wR_factor_gt 0.0992
_refine_ls_wR_factor_ref 0.1033
_reflns_number_gt 10484
_reflns_number_total 11533
_reflns_threshold_expression >2sigma(I)
_cod_data_source_file om400630q_si_002.cif
_cod_data_source_block '[Ni(C2H5)(PNP-Ph)]_-_7'
_cod_original_sg_symbol_H-M P-1
_cod_original_formula_sum 'C70 H64.80 N2 Ni2 P4'
_cod_database_code 4081355

loop_
_symmetry_equiv_pos_as_xyz
'x, y, z'
'-x, -y, -z'

loop_
_atom_site_label
_atom_site_type_symbol
_atom_site_fract_x
_atom_site_fract_y
_atom_site_fract_z
_atom_site_U_iso_or_equiv
_atom_site_adp_type
_atom_site_occupancy
_atom_site_symmetry_multiplicity
_atom_site_calc_flag
_atom_site_refinement_flags
_atom_site_disorder_assembly
_atom_site_disorder_group
Ni1 Ni 0.23283(3) 0.248425(19) 0.770241(13) 0.01502(8) Uani 1 1 d . . .
P1 P 0.21459(5) 0.29312(4) 0.87493(3) 0.01479(12) Uani 1 1 d . . .
P2 P 0.29521(6) 0.20224(4) 0.67390(3) 0.01901(13) Uani 1 1 d . . .
N1 N 0.38206(17) 0.22154(13) 0.80097(9) 0.0161(4) Uani 1 1 d . . .
C6 C 0.2846(2) 0.42834(15) 0.90324(11) 0.0177(4) Uani 1 1 d . . .
C1 C 0.4143(2) 0.21839(15) 0.86491(10) 0.0168(4) Uani 1 1 d . . .
C31 C 0.0737(2) 0.27554(15) 0.73846(10) 0.0146(4) Uani 1 1 d . . .
H31A H 0.0727 0.3389 0.7629 0.018 Uiso 1 1 calc R . .
H31B H 0.0796 0.2812 0.6924 0.018 Uiso 1 1 calc R . .
C5 C 0.3225(2) 0.23914(16) 0.91494(10) 0.0182(4) Uani 1 1 d . . .
H5A H 0.3729 0.2861 0.9532 0.022 Uiso 1 1 calc R . .
H5B H 0.2693 0.1776 0.9289 0.022 Uiso 1 1 calc R . .
C12 C 0.0585(2) 0.25250(16) 0.91427(10) 0.0185(4) Uani 1 1 d . . .
C25 C 0.1982(2) 0.07571(16) 0.63155(10) 0.0210(5) Uani 1 1 d . . .
C4 C 0.4741(2) 0.19567(15) 0.76292(11) 0.0191(4) Uani 1 1 d . . .
C7 C 0.3133(2) 0.47053(17) 0.96974(11) 0.0234(5) Uani 1 1 d . . .
H7A H 0.2988 0.4290 1.0010 0.028 Uiso 1 1 calc R . .
C2 C 0.5248(2) 0.18993(15) 0.86774(11) 0.0194(4) Uani 1 1 d . . .
H2A H 0.5661 0.1817 0.9051 0.023 Uiso 1 1 calc R . .
C18 C 0.4663(2) 0.20546(18) 0.69208(11) 0.0237(5) Uani 1 1 d . . .
H18A H 0.4834 0.1504 0.6642 0.028 Uiso 1 1 calc R . .
H18B H 0.5309 0.2682 0.6850 0.028 Uiso 1 1 calc R . .
C3 C 0.5634(2) 0.17559(16) 0.80231(12) 0.0213(5) Uani 1 1 d . . .
H3A H 0.6350 0.1564 0.7887 0.026 Uiso 1 1 calc R . .
C8 C 0.3632(2) 0.57387(17) 0.98965(12) 0.0258(5) Uani 1 1 d . . .
H8A H 0.3820 0.6013 1.0341 0.031 Uiso 1 1 calc R . .
C11 C 0.3086(2) 0.49186(17) 0.85703(11) 0.0222(5) Uani 1 1 d . . .
H11A H 0.2911 0.4647 0.8125 0.027 Uiso 1 1 calc R . .
C19 C 0.3115(2) 0.27692(17) 0.60936(11) 0.0226(5) Uani 1 1 d . . .
C17 C -0.0006(2) 0.31816(18) 0.94529(12) 0.0259(5) Uani 1 1 d . . .
H17A H 0.0413 0.3870 0.9483 0.031 Uiso 1 1 calc R . .
C24 C 0.2947(3) 0.23476(19) 0.54290(12) 0.0288(5) Uani 1 1 d . . .
H24A H 0.2702 0.1655 0.5301 0.035 Uiso 1 1 calc R . .
C13 C -0.0070(2) 0.14963(18) 0.90965(12) 0.0273(5) Uani 1 1 d . . .
H13A H 0.0317 0.1048 0.8889 0.033 Uiso 1 1 calc R . .
C26 C 0.2482(2) -0.00244(17) 0.61853(12) 0.0257(5) Uani 1 1 d . . .
H26A H 0.3360 0.0081 0.6318 0.031 Uiso 1 1 calc R . .
C9 C 0.3853(2) 0.63646(17) 0.94373(13) 0.0267(5) Uani 1 1 d . . .
H9A H 0.4180 0.7058 0.9573 0.032 Uiso 1 1 calc R . .
C10 C 0.3584(2) 0.59552(17) 0.87733(13) 0.0273(5) Uani 1 1 d . . .
H10A H 0.3738 0.6374 0.8463 0.033 Uiso 1 1 calc R . .
C32 C -0.0551(2) 0.1921(2) 0.74668(13) 0.0314(6) Uani 1 1 d . . .
H32A H -0.1296 0.2072 0.7309 0.047 Uiso 1 1 calc R . .
H32B H -0.0619 0.1872 0.7923 0.047 Uiso 1 1 calc R . .
H32C H -0.0549 0.1295 0.7220 0.047 Uiso 1 1 calc R . .
C30 C 0.0661(3) 0.05804(19) 0.61135(13) 0.0299(6) Uani 1 1 d . . .
H30A H 0.0319 0.1100 0.6193 0.036 Uiso 1 1 calc R . .
C20 C 0.3477(3) 0.38072(18) 0.62739(12) 0.0310(6) Uani 1 1 d . . .
H20A H 0.3585 0.4098 0.6717 0.037 Uiso 1 1 calc R . .
C15 C -0.1864(2) 0.1792(2) 0.96689(13) 0.0315(6) Uani 1 1 d . . .
H15A H -0.2681 0.1550 0.9846 0.038 Uiso 1 1 calc R . .
C27 C 0.1671(3) -0.09642(18) 0.58572(13) 0.0299(5) Uani 1 1 d . . .
H27A H 0.2016 -0.1482 0.5766 0.036 Uiso 1 1 calc R . .
C23 C 0.3142(3) 0.2953(2) 0.49558(12) 0.0339(6) Uani 1 1 d . . .
H23A H 0.3028 0.2666 0.4513 0.041 Uiso 1 1 calc R . .
C22 C 0.3504(3) 0.3981(2) 0.51407(13) 0.0345(6) Uani 1 1 d . . .
H22A H 0.3631 0.4385 0.4822 0.041 Uiso 1 1 calc R . .
C21 C 0.3676(3) 0.4412(2) 0.58000(13) 0.0375(7) Uani 1 1 d . . .
H21A H 0.3926 0.5105 0.5925 0.045 Uiso 1 1 calc R . .
C29 C -0.0142(3) -0.0361(2) 0.57966(14) 0.0369(6) Uani 1 1 d . . .
H29A H -0.1026 -0.0474 0.5670 0.044 Uiso 1 1 calc R . .
C14 C -0.1291(3) 0.11328(19) 0.93558(13) 0.0316(6) Uani 1 1 d . . .
H14A H -0.1722 0.0444 0.9318 0.038 Uiso 1 1 calc R . .
C16 C -0.1226(3) 0.2815(2) 0.97209(14) 0.0349(6) Uani 1 1 d . . .
H16A H -0.1612 0.3259 0.9936 0.042 Uiso 1 1 calc R . .
C28 C 0.0365(3) -0.11371(19) 0.56664(13) 0.0325(6) Uani 1 1 d . . .
H28A H -0.0174 -0.1770 0.5452 0.039 Uiso 1 1 calc R . .
Ni2 Ni 0.37103(3) 0.24332(2) 0.226272(13) 0.01860(8) Uani 1 1 d . A .
P3 P 0.21926(5) 0.26623(4) 0.16486(3) 0.01499(12) Uani 1 1 d . . .
P4 P 0.51256(6) 0.18761(4) 0.26676(3) 0.02151(13) Uani 1 1 d . . .
N2 N 0.39568(18) 0.16878(13) 0.14599(8) 0.0167(4) Uani 1 1 d . . .
C33 C 0.3456(2) 0.16808(15) 0.08421(10) 0.0157(4) Uani 1 1 d . . .
C44 C 0.1922(2) 0.38501(15) 0.16598(10) 0.0182(4) Uani 1 1 d . . .
C35 C 0.4692(2) 0.06774(16) 0.07338(11) 0.0185(4) Uani 1 1 d . . .
H35A H 0.5121 0.0240 0.0554 0.022 Uiso 1 1 calc R . .
C34 C 0.3892(2) 0.10713(16) 0.03876(10) 0.0184(4) Uani 1 1 d . . .
H34A H 0.3699 0.0940 -0.0065 0.022 Uiso 1 1 calc R . .
C37 C 0.2673(2) 0.23628(16) 0.08065(10) 0.0170(4) Uani 1 1 d . . .
H37A H 0.1889 0.2030 0.0504 0.020 Uiso 1 1 calc R . .
H37B H 0.3210 0.2970 0.0659 0.020 Uiso 1 1 calc R . .
C36 C 0.4708(2) 0.10707(15) 0.13890(11) 0.0184(4) Uani 1 1 d . . .
C38 C 0.0581(2) 0.17042(15) 0.16790(11) 0.0186(4) Uani 1 1 d . . .
C50 C 0.5325(3) 0.09255(18) 0.19986(11) 0.0255(5) Uani 1 1 d . . .
H50A H 0.6259 0.1022 0.1954 0.031 Uiso 1 1 calc R . .
H50B H 0.4879 0.0255 0.2086 0.031 Uiso 1 1 calc R . .
C45 C 0.3076(2) 0.46891(17) 0.16633(12) 0.0243(5) Uani 1 1 d . . .
H45A H 0.3905 0.4613 0.1657 0.029 Uiso 1 1 calc R . .
C51 C 0.4682(2) 0.12357(17) 0.33681(11) 0.0231(5) Uani 1 1 d . . .
C57 C 0.6802(2) 0.27590(18) 0.28964(11) 0.0240(5) Uani 1 1 d . . .
C56 C 0.5295(2) 0.16654(18) 0.39946(12) 0.0256(5) Uani 1 1 d . . .
H56A H 0.5973 0.2287 0.4061 0.031 Uiso 1 1 calc R . .
C46 C 0.2983(3) 0.56279(17) 0.16755(12) 0.0275(5) Uani 1 1 d . . .
H46A H 0.3750 0.6181 0.1678 0.033 Uiso 1 1 calc R . .
C43 C 0.0397(3) 0.11562(17) 0.21880(12) 0.0255(5) Uani 1 1 d . . .
H43A H 0.1086 0.1295 0.2507 0.031 Uiso 1 1 calc R . .
C49 C 0.0692(2) 0.39767(17) 0.16731(12) 0.0252(5) Uani 1 1 d . . .
H49A H -0.0079 0.3429 0.1676 0.030 Uiso 1 1 calc R . .
C62 C 0.7070(3) 0.37847(18) 0.29440(12) 0.0289(5) Uani 1 1 d . . .
H62A H 0.6383 0.4024 0.2871 0.035 Uiso 1 1 calc R . .
C39 C -0.0450(2) 0.14759(17) 0.12003(12) 0.0263(5) Uani 1 1 d . . .
H39A H -0.0333 0.1826 0.0853 0.032 Uiso 1 1 calc R . .
C58 C 0.7853(3) 0.24182(19) 0.30113(12) 0.0293(5) Uani 1 1 d . . .
H58A H 0.7687 0.1733 0.2978 0.035 Uiso 1 1 calc R . .
C48 C 0.0614(3) 0.49260(19) 0.16825(14) 0.0330(6) Uani 1 1 d . . .
H48A H -0.0211 0.5009 0.1688 0.040 Uiso 1 1 calc R . .
C54 C 0.3896(3) 0.0258(2) 0.44267(13) 0.0341(6) Uani 1 1 d . . .
H54A H 0.3638 -0.0071 0.4780 0.041 Uiso 1 1 calc R . .
C52 C 0.3650(3) 0.03111(19) 0.32798(13) 0.0302(5) Uani 1 1 d . . .
H52A H 0.3216 0.0021 0.2866 0.036 Uiso 1 1 calc R . .
C42 C -0.0814(3) 0.04014(18) 0.22205(14) 0.0321(6) Uani 1 1 d . . .
H42A H -0.0932 0.0040 0.2562 0.039 Uiso 1 1 calc R . .
C47 C 0.1756(3) 0.57484(18) 0.16839(13) 0.0305(6) Uani 1 1 d . . .
H47A H 0.1697 0.6380 0.1691 0.037 Uiso 1 1 calc R . .
C41 C -0.1839(3) 0.01890(18) 0.17469(15) 0.0345(6) Uani 1 1 d . . .
H41A H -0.2650 -0.0312 0.1770 0.041 Uiso 1 1 calc R . .
C61 C 0.8368(3) 0.4456(2) 0.31019(13) 0.0344(6) Uani 1 1 d . . .
H61A H 0.8543 0.5141 0.3128 0.041 Uiso 1 1 calc R . .
C63 C 0.3477(3) 0.3166(3) 0.31326(13) 0.0475(8) Uani 1 1 d . . .
C55 C 0.4903(3) 0.1176(2) 0.45203(12) 0.0319(6) Uani 1 1 d . . .
H55A H 0.5321 0.1469 0.4937 0.038 Uiso 1 1 calc R . .
C59 C 0.9128(3) 0.3083(2) 0.31734(13) 0.0335(6) Uani 1 1 d . . .
H59A H 0.9815 0.2847 0.3253 0.040 Uiso 1 1 calc R . .
C53 C 0.3269(3) -0.0177(2) 0.38087(14) 0.0352(6) Uani 1 1 d . . .
H53A H 0.2590 -0.0797 0.3747 0.042 Uiso 1 1 calc R . .
C60 C 0.9392(3) 0.4110(2) 0.32190(14) 0.0355(6) Uani 1 1 d . . .
H60A H 1.0253 0.4561 0.3328 0.043 Uiso 1 1 calc R . .
C40 C -0.1654(3) 0.07259(19) 0.12388(14) 0.0339(6) Uani 1 1 d . . .
H40A H -0.2344 0.0583 0.0919 0.041 Uiso 1 1 calc R . .
C65 C 0.8700(4) 0.3261(3) 0.6046(2) 0.0739(13) Uani 1 1 d . . .
H65A H 0.8852 0.3064 0.6437 0.089 Uiso 1 1 calc R . .
C68 C 0.8274(3) 0.3832(2) 0.48983(16) 0.0468(8) Uani 1 1 d . . .
H68A H 0.8158 0.4023 0.4500 0.056 Uiso 1 1 calc R . .
C67 C 0.9402(4) 0.3654(2) 0.50336(17) 0.0523(8) Uani 1 1 d . . .
H67A H 1.0046 0.3729 0.4730 0.063 Uiso 1 1 calc R . .
C66 C 0.9605(4) 0.3372(2) 0.5600(2) 0.0587(10) Uani 1 1 d . . .
H66A H 1.0388 0.3253 0.5684 0.070 Uiso 1 1 calc R . .
C69 C 0.7317(3) 0.3740(2) 0.5321(2) 0.0560(9) Uani 1 1 d . . .
H69A H 0.6548 0.3868 0.5221 0.067 Uiso 1 1 calc R . .
C70 C 0.7509(5) 0.3445(3) 0.5924(2) 0.0857(15) Uani 1 1 d . . .
H70A H 0.6869 0.3373 0.6230 0.103 Uiso 1 1 calc R . .
C64A C 0.3035(6) 0.4007(4) 0.3209(2) 0.0353(11) Uani 0.60 1 d P A 1
H64A H 0.2994 0.4243 0.3667 0.053 Uiso 0.60 1 calc PR A 1
H64B H 0.2167 0.3811 0.2988 0.053 Uiso 0.60 1 calc PR A 1
H64C H 0.3645 0.4535 0.3022 0.053 Uiso 0.60 1 calc PR A 1
C64B C 0.2476(10) 0.3384(8) 0.3308(4) 0.053(2) Uani 0.40 1 d P A 2

loop_
_atom_site_aniso_label
_atom_site_aniso_U_11
_atom_site_aniso_U_22
_atom_site_aniso_U_33
_atom_site_aniso_U_23
_atom_site_aniso_U_13
_atom_site_aniso_U_12
Ni1 0.01627(14) 0.01687(14) 0.01286(14) 0.00272(10) 0.00141(10) 0.00687(11)
P1 0.0162(3) 0.0154(3) 0.0135(3) 0.0028(2) 0.0017(2) 0.0062(2)
P2 0.0221(3) 0.0208(3) 0.0142(3) 0.0025(2) 0.0034(2) 0.0078(2)
N1 0.0146(8) 0.0154(8) 0.0183(9) 0.0027(7) 0.0022(7) 0.0052(7)
C6 0.0156(10) 0.0162(10) 0.0212(11) 0.0014(8) 0.0026(8) 0.0064(8)
C1 0.0179(10) 0.0126(9) 0.0190(10) 0.0037(8) 0.0002(8) 0.0038(8)
C31 0.0143(10) 0.0153(10) 0.0152(10) 0.0020(8) 0.0009(8) 0.0067(8)
C5 0.0213(11) 0.0185(10) 0.0161(10) 0.0051(8) 0.0005(9) 0.0076(9)
C12 0.0176(10) 0.0239(11) 0.0143(10) 0.0056(8) 0.0000(8) 0.0065(9)
C25 0.0273(12) 0.0218(11) 0.0140(10) 0.0024(8) 0.0046(9) 0.0088(9)
C4 0.0179(10) 0.0150(10) 0.0226(11) 0.0021(8) 0.0035(9) 0.0040(8)
C7 0.0265(12) 0.0227(11) 0.0207(11) 0.0031(9) 0.0017(9) 0.0085(10)
C2 0.0177(10) 0.0168(10) 0.0249(11) 0.0047(9) -0.0011(9) 0.0069(8)
C18 0.0223(11) 0.0263(12) 0.0218(11) 0.0024(9) 0.0066(9) 0.0081(9)
C3 0.0183(11) 0.0157(10) 0.0302(12) 0.0020(9) 0.0041(9) 0.0074(9)
C8 0.0228(12) 0.0256(12) 0.0244(12) -0.0040(9) -0.0001(9) 0.0065(10)
C11 0.0230(11) 0.0218(11) 0.0210(11) 0.0042(9) 0.0045(9) 0.0063(9)
C19 0.0248(12) 0.0246(11) 0.0186(11) 0.0049(9) 0.0054(9) 0.0082(9)
C17 0.0231(12) 0.0262(12) 0.0329(13) 0.0084(10) 0.0061(10) 0.0126(10)
C24 0.0390(14) 0.0252(12) 0.0191(11) 0.0034(9) 0.0049(10) 0.0070(11)
C13 0.0248(12) 0.0248(12) 0.0323(13) 0.0061(10) 0.0073(10) 0.0078(10)
C26 0.0290(13) 0.0245(12) 0.0257(12) 0.0074(9) 0.0008(10) 0.0108(10)
C9 0.0208(11) 0.0164(11) 0.0384(14) -0.0018(10) 0.0054(10) 0.0035(9)
C10 0.0289(13) 0.0202(11) 0.0329(13) 0.0093(10) 0.0083(10) 0.0062(10)
C32 0.0232(12) 0.0404(14) 0.0294(13) 0.0078(11) -0.0020(10) 0.0089(11)
C30 0.0284(13) 0.0293(13) 0.0327(13) -0.0030(10) 0.0014(11) 0.0148(11)
C20 0.0451(15) 0.0263(12) 0.0198(12) 0.0034(10) 0.0045(11) 0.0101(11)
C15 0.0187(12) 0.0470(15) 0.0339(14) 0.0222(12) 0.0058(10) 0.0106(11)
C27 0.0387(14) 0.0228(12) 0.0317(13) 0.0048(10) 0.0022(11) 0.0149(11)
C23 0.0432(15) 0.0365(14) 0.0179(12) 0.0054(10) 0.0045(11) 0.0083(12)
C22 0.0435(16) 0.0359(14) 0.0252(13) 0.0160(11) 0.0072(11) 0.0102(12)
C21 0.0549(18) 0.0239(13) 0.0314(14) 0.0089(11) 0.0088(13) 0.0086(12)
C29 0.0292(14) 0.0364(14) 0.0399(15) -0.0099(12) -0.0077(12) 0.0129(12)
C14 0.0262(13) 0.0290(13) 0.0378(14) 0.0132(11) 0.0047(11) 0.0036(11)
C16 0.0264(13) 0.0427(15) 0.0429(16) 0.0102(12) 0.0112(12) 0.0200(12)
C28 0.0356(14) 0.0251(12) 0.0314(14) -0.0036(10) -0.0029(11) 0.0076(11)
Ni2 0.02654(16) 0.02060(15) 0.01288(14) 0.00044(11) -0.00103(11) 0.01483(12)
P3 0.0178(3) 0.0149(2) 0.0141(3) 0.0037(2) 0.0026(2) 0.0073(2)
P4 0.0318(3) 0.0237(3) 0.0146(3) 0.0009(2) -0.0025(2) 0.0180(3)
N2 0.0208(9) 0.0166(9) 0.0146(9) 0.0026(7) 0.0005(7) 0.0089(7)
C33 0.0168(10) 0.0136(9) 0.0165(10) 0.0050(8) 0.0023(8) 0.0038(8)
C44 0.0232(11) 0.0154(10) 0.0167(10) 0.0045(8) 0.0020(9) 0.0070(9)
C35 0.0221(11) 0.0169(10) 0.0180(10) 0.0012(8) 0.0025(9) 0.0093(9)
C34 0.0221(11) 0.0186(10) 0.0134(10) 0.0017(8) 0.0022(8) 0.0060(9)
C37 0.0202(11) 0.0194(10) 0.0139(10) 0.0054(8) 0.0039(8) 0.0090(9)
C36 0.0214(11) 0.0162(10) 0.0190(11) 0.0010(8) 0.0003(9) 0.0095(9)
C38 0.0207(11) 0.0145(10) 0.0231(11) 0.0024(8) 0.0076(9) 0.0093(8)
C50 0.0375(14) 0.0274(12) 0.0186(11) -0.0004(9) -0.0023(10) 0.0224(11)
C45 0.0228(12) 0.0203(11) 0.0304(13) 0.0046(9) 0.0035(10) 0.0081(9)
C51 0.0288(12) 0.0258(12) 0.0211(11) 0.0051(9) 0.0003(9) 0.0173(10)
C57 0.0332(13) 0.0283(12) 0.0159(11) 0.0046(9) 0.0027(9) 0.0173(10)
C56 0.0299(13) 0.0279(12) 0.0234(12) 0.0033(9) -0.0002(10) 0.0161(10)
C46 0.0313(13) 0.0185(11) 0.0317(13) 0.0053(10) 0.0050(11) 0.0068(10)
C43 0.0313(13) 0.0220(11) 0.0247(12) 0.0066(9) 0.0083(10) 0.0100(10)
C49 0.0240(12) 0.0195(11) 0.0344(13) 0.0066(10) 0.0061(10) 0.0096(9)
C62 0.0425(15) 0.0287(12) 0.0220(12) 0.0069(10) 0.0031(11) 0.0197(11)
C39 0.0251(12) 0.0232(12) 0.0294(13) 0.0039(10) 0.0004(10) 0.0071(10)
C58 0.0391(14) 0.0286(13) 0.0253(12) 0.0034(10) 0.0011(11) 0.0191(11)
C48 0.0290(13) 0.0279(13) 0.0495(16) 0.0101(12) 0.0075(12) 0.0178(11)
C54 0.0382(15) 0.0433(15) 0.0307(14) 0.0151(12) 0.0073(12) 0.0228(13)
C52 0.0305(13) 0.0323(13) 0.0280(13) 0.0017(10) -0.0026(11) 0.0130(11)
C42 0.0369(14) 0.0212(12) 0.0439(15) 0.0141(11) 0.0218(12) 0.0129(11)
C47 0.0404(15) 0.0187(11) 0.0370(14) 0.0082(10) 0.0059(12) 0.0146(11)
C41 0.0238(13) 0.0166(11) 0.0597(18) 0.0011(11) 0.0168(12) 0.0049(10)
C61 0.0451(16) 0.0272(13) 0.0339(14) 0.0109(11) 0.0066(12) 0.0134(12)
C63 0.062(2) 0.077(2) 0.0162(12) -0.0209(13) -0.0163(13) 0.0537(18)
C55 0.0390(15) 0.0395(14) 0.0220(12) 0.0068(11) -0.0002(11) 0.0191(12)
C59 0.0343(14) 0.0386(14) 0.0335(14) 0.0057(11) 0.0048(11) 0.0205(12)
C53 0.0310(14) 0.0313(13) 0.0452(16) 0.0087(12) 0.0060(12) 0.0122(11)
C60 0.0361(15) 0.0345(14) 0.0360(15) 0.0081(11) 0.0074(12) 0.0111(12)
C40 0.0224(12) 0.0264(13) 0.0475(16) -0.0034(11) -0.0013(11) 0.0064(10)
C65 0.072(3) 0.068(3) 0.077(3) 0.045(2) -0.023(2) 0.004(2)
C68 0.060(2) 0.0378(16) 0.0404(17) 0.0081(13) -0.0043(15) 0.0137(15)
C67 0.058(2) 0.0407(17) 0.052(2) -0.0120(14) -0.0044(16) 0.0179(15)
C66 0.061(2) 0.0391(17) 0.070(2) -0.0075(16) -0.027(2) 0.0192(16)
C69 0.0390(17) 0.0474(19) 0.078(3) 0.0086(17) -0.0140(17) 0.0126(15)
C70 0.070(3) 0.083(3) 0.083(3) 0.028(2) 0.038(2) -0.010(2)
C64A 0.058(3) 0.038(3) 0.020(2) -0.008(2) -0.008(2) 0.037(3)
C64B 0.070(6) 0.068(6) 0.023(4) -0.009(4) -0.016(4) 0.034(5)

loop_
_atom_type_symbol
_atom_type_description
_atom_type_scat_dispersion_real
_atom_type_scat_dispersion_imag
_atom_type_scat_source
C C 0.0033 0.0016 'International Tables Vol C Tables 4.2.6.8 and 6.1.1.4'
H H 0.0000 0.0000 'International Tables Vol C Tables 4.2.6.8 and 6.1.1.4'
N N 0.0061 0.0033 'International Tables Vol C Tables 4.2.6.8 and 6.1.1.4'
P P 0.1023 0.0942 'International Tables Vol C Tables 4.2.6.8 and 6.1.1.4'
Ni Ni 0.3393 1.1124 'International Tables Vol C Tables 4.2.6.8 and 6.1.1.4'

loop_
_geom_angle_atom_site_label_1
_geom_angle_atom_site_label_2
_geom_angle_atom_site_label_3
_geom_angle
N1 Ni1 C31 179.25(8)
N1 Ni1 P2 83.39(6)
C31 Ni1 P2 97.02(6)
N1 Ni1 P1 83.37(6)
C31 Ni1 P1 96.25(6)
P2 Ni1 P1 166.60(3)
C6 P1 C12 105.19(10)
C6 P1 C5 105.98(10)
C12 P1 C5 104.10(10)
C6 P1 Ni1 113.08(7)
C12 P1 Ni1 123.57(7)
C5 P1 Ni1 103.32(7)
C19 P2 C25 102.92(10)
C19 P2 C18 104.19(11)
C25 P2 C18 107.83(11)
C19 P2 Ni1 121.66(8)
C25 P2 Ni1 115.67(7)
C18 P2 Ni1 103.45(8)
C1 N1 C4 107.30(18)
C1 N1 Ni1 126.33(15)
C4 N1 Ni1 126.27(15)
C7 C6 C11 118.9(2)
C7 C6 P1 122.00(17)
C11 C6 P1 119.07(17)
N1 C1 C2 109.75(19)
N1 C1 C5 116.54(19)
C2 C1 C5 133.6(2)
C32 C31 Ni1 111.42(15)
C32 C31 H31A 109.3
Ni1 C31 H31A 109.3
C32 C31 H31B 109.3
Ni1 C31 H31B 109.3
H31A C31 H31B 108.0
C1 C5 P1 106.68(14)
C1 C5 H5A 110.4
P1 C5 H5A 110.4
C1 C5 H5B 110.4
P1 C5 H5B 110.4
H5A C5 H5B 108.6
C17 C12 C13 118.8(2)
C17 C12 P1 123.35(17)
C13 C12 P1 117.74(18)
C26 C25 C30 119.0(2)
C26 C25 P2 123.98(19)
C30 C25 P2 117.05(18)
N1 C4 C3 109.50(19)
N1 C4 C18 116.0(2)
C3 C4 C18 134.1(2)
C8 C7 C6 120.5(2)
C8 C7 H7A 119.8
C6 C7 H7A 119.8
C1 C2 C3 106.6(2)
C1 C2 H2A 126.7
C3 C2 H2A 126.7
C4 C18 P2 105.67(15)
C4 C18 H18A 110.6
P2 C18 H18A 110.6
C4 C18 H18B 110.6
P2 C18 H18B 110.6
H18A C18 H18B 108.7
C4 C3 C2 106.8(2)
C4 C3 H3A 126.6
C2 C3 H3A 126.6
C9 C8 C7 120.4(2)
C9 C8 H8A 119.8
C7 C8 H8A 119.8
C10 C11 C6 120.3(2)
C10 C11 H11A 119.8
C6 C11 H11A 119.8
C24 C19 C20 118.8(2)
C24 C19 P2 122.57(18)
C20 C19 P2 118.57(18)
C12 C17 C16 120.2(2)
C12 C17 H17A 119.9
C16 C17 H17A 119.9
C23 C24 C19 120.4(2)
C23 C24 H24A 119.8
C19 C24 H24A 119.8
C14 C13 C12 120.9(2)
C14 C13 H13A 119.6
C12 C13 H13A 119.6
C25 C26 C27 120.0(2)
C25 C26 H26A 120.0
C27 C26 H26A 120.0
C8 C9 C10 119.8(2)
C8 C9 H9A 120.1
C10 C9 H9A 120.1
C9 C10 C11 120.1(2)
C9 C10 H10A 120.0
C11 C10 H10A 120.0
C31 C32 H32A 109.5
C31 C32 H32B 109.5
H32A C32 H32B 109.5
C31 C32 H32C 109.5
H32A C32 H32C 109.5
H32B C32 H32C 109.5
C29 C30 C25 120.5(2)
C29 C30 H30A 119.7
C25 C30 H30A 119.7
C21 C20 C19 120.7(2)
C21 C20 H20A 119.7
C19 C20 H20A 119.7
C14 C15 C16 120.1(2)
C14 C15 H15A 120.0
C16 C15 H15A 120.0
C28 C27 C26 120.7(2)
C28 C27 H27A 119.6
C26 C27 H27A 119.6
C22 C23 C24 120.2(2)
C22 C23 H23A 119.9
C24 C23 H23A 119.9
C23 C22 C21 120.0(2)
C23 C22 H22A 120.0
C21 C22 H22A 120.0
C22 C21 C20 119.8(2)
C22 C21 H21A 120.1
C20 C21 H21A 120.1
C30 C29 C28 120.2(3)
C30 C29 H29A 119.9
C28 C29 H29A 119.9
C15 C14 C13 119.8(2)
C15 C14 H14A 120.1
C13 C14 H14A 120.1
C15 C16 C17 120.2(2)
C15 C16 H16A 119.9
C17 C16 H16A 119.9
C27 C28 C29 119.5(2)
C27 C28 H28A 120.2
C29 C28 H28A 120.2
N2 Ni2 C63 176.92(11)
N2 Ni2 P4 83.82(6)
C63 Ni2 P4 93.44(9)
N2 Ni2 P3 82.38(6)
C63 Ni2 P3 100.21(8)
P4 Ni2 P3 165.13(3)
C38 P3 C44 107.69(10)
C38 P3 C37 104.54(10)
C44 P3 C37 103.29(10)
C38 P3 Ni2 110.36(8)
C44 P3 Ni2 125.53(7)
C37 P3 Ni2 103.18(7)
C57 P4 C51 104.59(11)
C57 P4 C50 104.64(11)
C51 P4 C50 105.39(11)
C57 P4 Ni2 117.26(8)
C51 P4 Ni2 118.39(8)
C50 P4 Ni2 105.18(8)
C36 N2 C33 107.47(17)
C36 N2 Ni2 125.70(15)
C33 N2 Ni2 126.81(15)
C34 C33 N2 109.06(19)
C34 C33 C37 134.8(2)
N2 C33 C37 115.93(18)
C49 C44 C45 119.2(2)
C49 C44 P3 125.20(16)
C45 C44 P3 115.55(17)
C36 C35 C34 106.4(2)
C36 C35 H35A 126.8
C34 C35 H35A 126.8
C33 C34 C35 107.51(19)
C33 C34 H34A 126.2
C35 C34 H34A 126.2
C33 C37 P3 105.84(14)
C33 C37 H37A 110.6
P3 C37 H37A 110.6
C33 C37 H37B 110.6
P3 C37 H37B 110.6
H37A C37 H37B 108.7
N2 C36 C35 109.57(19)
N2 C36 C50 117.65(19)
C35 C36 C50 132.8(2)
C39 C38 C43 119.1(2)
C39 C38 P3 122.27(17)
C43 C38 P3 118.54(18)
C36 C50 P4 105.91(16)
C36 C50 H50A 110.6
P4 C50 H50A 110.6
C36 C50 H50B 110.6
P4 C50 H50B 110.6
H50A C50 H50B 108.7
C46 C45 C44 120.2(2)
C46 C45 H45A 119.9
C44 C45 H45A 119.9
C56 C51 C52 118.9(2)
C56 C51 P4 121.98(18)
C52 C51 P4 119.05(18)
C62 C57 C58 118.8(2)
C62 C57 P4 120.4(2)
C58 C57 P4 120.71(18)
C55 C56 C51 120.6(2)
C55 C56 H56A 119.7
C51 C56 H56A 119.7
C47 C46 C45 120.3(2)
C47 C46 H46A 119.9
C45 C46 H46A 119.9
C42 C43 C38 120.3(2)
C42 C43 H43A 119.9
C38 C43 H43A 119.9
C44 C49 C48 119.8(2)
C44 C49 H49A 120.1
C48 C49 H49A 120.1
C57 C62 C61 120.1(2)
C57 C62 H62A 120.0
C61 C62 H62A 120.0
C40 C39 C38 120.1(2)
C40 C39 H39A 119.9
C38 C39 H39A 119.9
C59 C58 C57 120.9(2)
C59 C58 H58A 119.6
C57 C58 H58A 119.6
C47 C48 C49 120.6(2)
C47 C48 H48A 119.7
C49 C48 H48A 119.7
C55 C54 C53 120.1(2)
C55 C54 H54A 120.0
C53 C54 H54A 120.0
C53 C52 C51 120.1(2)
C53 C52 H52A 119.9
C51 C52 H52A 119.9
C41 C42 C43 120.2(2)
C41 C42 H42A 119.9
C43 C42 H42A 119.9
C46 C47 C48 119.9(2)
C46 C47 H47A 120.1
C48 C47 H47A 120.1
C42 C41 C40 119.6(2)
C42 C41 H41A 120.2
C40 C41 H41A 120.2
C60 C61 C62 120.5(2)
C60 C61 H61A 119.8
C62 C61 H61A 119.8
C64B C63 Ni2 127.5(4)
C64A C63 Ni2 123.5(3)
C54 C55 C56 120.1(2)
C54 C55 H55A 119.9
C56 C55 H55A 119.9
C58 C59 C60 120.1(3)
C58 C59 H59A 120.0
C60 C59 H59A 120.0
C54 C53 C52 120.2(2)
C54 C53 H53A 119.9
C52 C53 H53A 119.9
C61 C60 C59 119.7(3)
C61 C60 H60A 120.2
C59 C60 H60A 120.2
C41 C40 C39 120.7(3)
C41 C40 H40A 119.7
C39 C40 H40A 119.7
C66 C65 C70 119.9(4)
C66 C65 H65A 120.1
C70 C65 H65A 120.1
C69 C68 C67 121.9(3)
C69 C68 H68A 119.0
C67 C68 H68A 119.0
C66 C67 C68 120.9(4)
C66 C67 H67A 119.6
C68 C67 H67A 119.6
C65 C66 C67 120.9(4)
C65 C66 H66A 119.5
C67 C66 H66A 119.5
C68 C69 C70 118.3(4)
C68 C69 H69A 120.8
C70 C69 H69A 120.8
C65 C70 C69 118.1(4)
C65 C70 H70A 121.0
C69 C70 H70A 121.0
C63 C64A H64A 109.5
C63 C64A H64B 109.5
H64A C64A H64B 109.5
C63 C64A H64C 109.5
H64A C64A H64C 109.5
H64B C64A H64C 109.5

loop_
_geom_bond_atom_site_label_1
_geom_bond_atom_site_label_2
_geom_bond_distance
Ni1 N1 1.8912(19)
Ni1 C31 1.997(2)
Ni1 P2 2.1796(6)
Ni1 P1 2.1853(6)
P1 C6 1.821(2)
P1 C12 1.824(2)
P1 C5 1.848(2)
P2 C19 1.822(2)
P2 C25 1.826(2)
P2 C18 1.848(3)
N1 C1 1.375(3)
N1 C4 1.377(3)
C6 C7 1.394(3)
C6 C11 1.397(3)
C1 C2 1.379(3)
C1 C5 1.498(3)
C31 C32 1.526(3)
C31 H31A 0.9700
C31 H31B 0.9700
C5 H5A 0.9700
C5 H5B 0.9700
C12 C17 1.383(3)
C12 C13 1.394(3)
C25 C26 1.389(3)
C25 C30 1.395(3)
C4 C3 1.381(3)
C4 C18 1.499(3)
C7 C8 1.386(3)
C7 H7A 0.9300
C2 C3 1.422(3)
C2 H2A 0.9300
C18 H18A 0.9700
C18 H18B 0.9700
C3 H3A 0.9300
C8 C9 1.383(4)
C8 H8A 0.9300
C11 C10 1.391(3)
C11 H11A 0.9300
C19 C24 1.391(3)
C19 C20 1.393(3)
C17 C16 1.393(3)
C17 H17A 0.9300
C24 C23 1.387(3)
C24 H24A 0.9300
C13 C14 1.385(3)
C13 H13A 0.9300
C26 C27 1.390(3)
C26 H26A 0.9300
C9 C10 1.387(4)
C9 H9A 0.9300
C10 H10A 0.9300
C32 H32A 0.9600
C32 H32B 0.9600
C32 H32C 0.9600
C30 C29 1.382(4)
C30 H30A 0.9300
C20 C21 1.387(4)
C20 H20A 0.9300
C15 C14 1.375(4)
C15 C16 1.382(4)
C15 H15A 0.9300
C27 C28 1.375(4)
C27 H27A 0.9300
C23 C22 1.380(4)
C23 H23A 0.9300
C22 C21 1.384(4)
C22 H22A 0.9300
C21 H21A 0.9300
C29 C28 1.388(4)
C29 H29A 0.9300
C14 H14A 0.9300
C16 H16A 0.9300
C28 H28A 0.9300
Ni2 N2 1.8942(18)
Ni2 C63 1.993(3)
Ni2 P4 2.1554(7)
Ni2 P3 2.1933(7)
P3 C38 1.819(2)
P3 C44 1.822(2)
P3 C37 1.846(2)
P4 C57 1.817(3)
P4 C51 1.827(2)
P4 C50 1.845(2)
N2 C36 1.377(3)
N2 C33 1.377(3)
C33 C34 1.373(3)
C33 C37 1.498(3)
C44 C49 1.389(3)
C44 C45 1.405(3)
C35 C36 1.377(3)
C35 C34 1.419(3)
C35 H35A 0.9300
C34 H34A 0.9300
C37 H37A 0.9700
C37 H37B 0.9700
C36 C50 1.493(3)
C38 C39 1.388(3)
C38 C43 1.394(3)
C50 H50A 0.9700
C50 H50B 0.9700
C45 C46 1.383(3)
C45 H45A 0.9300
C51 C56 1.391(3)
C51 C52 1.395(3)
C57 C62 1.391(3)
C57 C58 1.402(4)
C56 C55 1.385(3)
C56 H56A 0.9300
C46 C47 1.381(4)
C46 H46A 0.9300
C43 C42 1.393(3)
C43 H43A 0.9300
C49 C48 1.392(3)
C49 H49A 0.9300
C62 C61 1.397(4)
C62 H62A 0.9300
C39 C40 1.388(3)
C39 H39A 0.9300
C58 C59 1.376(4)
C58 H58A 0.9300
C48 C47 1.385(4)
C48 H48A 0.9300
C54 C55 1.377(4)
C54 C53 1.381(4)
C54 H54A 0.9300
C52 C53 1.388(4)
C52 H52A 0.9300
C42 C41 1.381(4)
C42 H42A 0.9300
C47 H47A 0.9300
C41 C40 1.382(4)
C41 H41A 0.9300
C61 C60 1.381(4)
C61 H61A 0.9300
C63 C64B 1.254(10)
C63 C64A 1.427(5)
C55 H55A 0.9300
C59 C60 1.393(4)
C59 H59A 0.9300
C53 H53A 0.9300
C60 H60A 0.9300
C40 H40A 0.9300
C65 C66 1.335(6)
C65 C70 1.414(7)
C65 H65A 0.9300
C68 C69 1.341(5)
C68 C67 1.350(5)
C68 H68A 0.9300
C67 C66 1.340(5)
C67 H67A 0.9300
C66 H66A 0.9300
C69 C70 1.417(6)
C69 H69A 0.9300
C70 H70A 0.9300
C64A H64A 0.9600
C64A H64B 0.9600
C64A H64C 0.9600
